data_2240191
loop_
_publ_author_name
'Fedyna, Vitaliia'
'Kozak, Roksolana'
'Gladyshevskii, Roman'

_publ_section_title
;
 Crystal structure of the ternary silicide Gd~2~Re~3~Si~5~
;
_journal_coeditor_code FJ2683
_journal_issue 12
_journal_name_full 'Acta Crystallographica Section E'
_journal_page_first 469
_journal_page_last 470
_journal_paper_doi 10.1107/S1600536814024234
_journal_volume 70
_journal_year 2014
_chemical_formula_iupac 'Gd2 Re3 Si5'
_chemical_formula_moiety 'Gd2 Re3 Si5'
_chemical_formula_sum 'Gd2 Re3 Si5'
_chemical_formula_weight 1013.55
_chemical_name_systematic
;
Digadolinium trirhenium pentasilicide
;
_space_group_crystal_system tetragonal
_space_group_IT_number 128
_space_group_name_Hall '-P 4 2n'
_space_group_name_H-M_alt 'P 4/m n c'
_symmetry_space_group_name_Hall '-P 4 2n'
_symmetry_space_group_name_H-M 'P 4/m n c'
_atom_sites_solution_primary direct
_atom_sites_solution_secondary difmap
_audit_creation_method SHELXL-2014
_cell_angle_alpha 90
_cell_angle_beta 90
_cell_angle_gamma 90
_cell_formula_units_Z 4
_cell_length_a 10.95564(13)
_cell_length_b 10.95564(13)
_cell_length_c 5.56326(11)
_cell_measurement_reflns_used 8564
_cell_measurement_temperature 293(2)
_cell_measurement_theta_max 29.3976
_cell_measurement_theta_min 1.8553
_cell_volume 667.736(17)
_computing_cell_refinement
;
<i>CrysAlis PRO</i> (Agilent, 2012)
;
_computing_data_collection
;
<i>CrysAlis PRO</i> (Agilent, 2012)
;
_computing_data_reduction
;
<i>CrysAlis PRO</i> (Agilent, 2012)
;
_computing_molecular_graphics
;
<i>DIAMOND</i> (Brandenburg, 2006)
;
_computing_publication_material
;
<i>publCIF</i> (Westrip, 2010)
;
_computing_structure_refinement
;
<i>SHELXL97</i> (Sheldrick, 2008) and <i>WinGX</i> (Farrugia,
2012)
;
_computing_structure_solution
;
<i>SHELXS97</i> (Sheldrick, 2008)
;
_diffrn_ambient_temperature 293(2)
_diffrn_measured_fraction_theta_full 1.000
_diffrn_measured_fraction_theta_max 0.977
_diffrn_measurement_device_type 'Agilent Xcalibur Onyx'
_diffrn_measurement_method CCD
_diffrn_radiation_monochromator graphite
_diffrn_radiation_type MoK\a
_diffrn_radiation_wavelength 0.71073
_diffrn_reflns_av_R_equivalents 0.0617
_diffrn_reflns_limit_h_max 14
_diffrn_reflns_limit_h_min -14
_diffrn_reflns_limit_k_max 14
_diffrn_reflns_limit_k_min -15
_diffrn_reflns_limit_l_max 7
_diffrn_reflns_limit_l_min -7
_diffrn_reflns_number 11378
_diffrn_reflns_theta_full 25.242
_diffrn_reflns_theta_max 29.459
_diffrn_reflns_theta_min 2.629
_exptl_absorpt_coefficient_mu 74.550
_exptl_absorpt_correction_T_max 0.194
_exptl_absorpt_correction_T_min 0.015
_exptl_absorpt_correction_type analytical
_exptl_absorpt_process_details
;
[CrysAlis PRO (Agilent, 2012; analytical numeric absorption
correction using a multi-faceted crystal model (Clark & Reid, 1995)]
;
_exptl_crystal_colour grey
_exptl_crystal_density_diffrn 10.082
_exptl_crystal_description irregular
_exptl_crystal_F_000 1692
_exptl_crystal_size_max 0.1578
_exptl_crystal_size_mid 0.1030
_exptl_crystal_size_min 0.0224
_refine_diff_density_max 2.354
_refine_diff_density_min -2.444
_refine_ls_extinction_coef 0.00016(8)
_refine_ls_extinction_expression Fc^*^=kFc[1+0.001xFc^2^\l^3^/sin(2\q)]^-1/4^
_refine_ls_extinction_method
;
<i>SHELXL97</i> (Sheldrick, 2008)
;
_refine_ls_goodness_of_fit_ref 1.168
_refine_ls_hydrogen_treatment undef
_refine_ls_matrix_type full
_refine_ls_number_parameters 31
_refine_ls_number_reflns 502
_refine_ls_number_restraints 0
_refine_ls_restrained_S_all 1.168
_refine_ls_R_factor_all 0.0267
_refine_ls_R_factor_gt 0.0253
_refine_ls_shift/su_max 0.000
_refine_ls_shift/su_mean 0.000
_refine_ls_structure_factor_coef Fsqd
_refine_ls_weighting_details 'w=1/[\s^2^(Fo^2^)+(0.0342P)^2^+8.3500P] where P=(Fo^2^+2Fc^2^)/3'
_refine_ls_weighting_scheme calc
_refine_ls_wR_factor_gt 0.0621
_refine_ls_wR_factor_ref 0.0628
_reflns_number_gt 481
_reflns_number_total 502
_reflns_threshold_expression I>2\s(I)
_cod_data_source_file fj2683sup1.cf
_cod_data_source_block I
_cod_original_cell_volume 667.74(2)
_cod_database_code 2240191
_cod_database_fobs_code 2240191
_shelx_space_group_comment
;
The symmetry employed for this shelxl refinement is uniquely defined
by the following loop, which should always be used as a source of
symmetry information in preference to the above space-group names.
They are only intended as comments.
;
_shelxl_version_number 2.014

loop_
_space_group_symop_operation_xyz
'x, y, z'
'-x, -y, z'
'-y, x, z'
'y, -x, z'
'-x+1/2, y+1/2, -z+1/2'
'x+1/2, -y+1/2, -z+1/2'
'y+1/2, x+1/2, -z+1/2'
'-y+1/2, -x+1/2, -z+1/2'
'-x, -y, -z'
'x, y, -z'
'y, -x, -z'
'-y, x, -z'
'x-1/2, -y-1/2, z-1/2'
'-x-1/2, y-1/2, z-1/2'
'-y-1/2, -x-1/2, z-1/2'
'y-1/2, x-1/2, z-1/2'

loop_
_atom_site_type_symbol
_atom_site_label
_atom_site_fract_x
_atom_site_fract_y
_atom_site_fract_z
_atom_site_U_iso_or_equiv
_atom_site_adp_type
_atom_site_calc_flag
_atom_site_occupancy
Gd Gd 0.26249(5) 0.42271(5) 0.0000 0.0187(2) Uani d 1
Re Re1 0.14676(4) 0.12315(4) 0.0000 0.01716(18) Uani d 1
Re Re2 0.0000 0.5000 0.2500 0.0173(2) Uani d 1
Si Si1 0.0267(3) 0.3149(3) 0.0000 0.0192(6) Uani d 1
Si Si2 0.17183(18) 0.67183(18) 0.2500 0.0145(6) Uani d 1
Si Si3 0.0000 0.0000 0.2567(9) 0.0197(9) Uani d 1

loop_
_atom_site_aniso_label
_atom_site_aniso_U_11
_atom_site_aniso_U_22
_atom_site_aniso_U_33
_atom_site_aniso_U_12
_atom_site_aniso_U_13
_atom_site_aniso_U_23
Gd 0.0183(3) 0.0199(3) 0.0179(3) 0.0004(2) 0.000 0.000
Re1 0.0166(3) 0.0172(3) 0.0177(3) -0.00060(16) 0.000 0.000
Re2 0.0169(2) 0.0169(2) 0.0180(3) 0.0003(2) 0.000 0.000
Si1 0.0207(15) 0.0184(15) 0.0184(14) 0.0029(12) 0.000 0.000
Si2 0.0130(8) 0.0130(8) 0.0174(13) 0.0005(10) -0.0025(8) 0.0025(8)
Si3 0.0190(13) 0.0190(13) 0.021(2) 0.000 0.000 0.000

loop_
_atom_type_symbol
_atom_type_description
_atom_type_scat_dispersion_real
_atom_type_scat_dispersion_imag
_atom_type_scat_source
Gd Gd -0.1653 3.9035 'International Tables Vol C Tables 4.2.6.8 and 6.1.1.4'
Re Re -1.0185 7.2310 'International Tables Vol C Tables 4.2.6.8 and 6.1.1.4'
Si Si 0.0817 0.0704 'International Tables Vol C Tables 4.2.6.8 and 6.1.1.4'

loop_
_geom_angle_atom_site_label_1
_geom_angle_atom_site_label_2
_geom_angle_atom_site_label_3
_geom_angle_site_symmetry_1
_geom_angle_site_symmetry_3
_geom_angle
Si1 Gd Si1 . 15_665 79.48(8)
Si1 Gd Si1 . 15_666 79.48(8)
Si1 Gd Si1 15_665 15_666 139.97(12)
Si1 Gd Si3 . 5 152.94(8)
Si1 Gd Si3 15_665 5 127.50(10)
Si1 Gd Si3 15_666 5 77.03(10)
Si1 Gd Si3 . 13_665 152.94(8)
Si1 Gd Si3 15_665 13_665 77.03(10)
Si1 Gd Si3 15_666 13_665 127.50(10)
Si3 Gd Si3 5 13_665 52.64(16)
Si1 Gd Re1 . 15_666 105.17(3)
Si1 Gd Re1 15_665 15_666 172.19(7)
Si1 Gd Re1 15_666 15_666 47.80(6)
Si3 Gd Re1 5 15_666 48.34(7)
Si3 Gd Re1 13_665 15_666 96.88(8)
Si1 Gd Re1 . 15_665 105.17(3)
Si1 Gd Re1 15_665 15_665 47.80(6)
Si1 Gd Re1 15_666 15_665 172.19(7)
Si3 Gd Re1 5 15_665 96.88(8)
Si3 Gd Re1 13_665 15_665 48.34(7)
Re1 Gd Re1 15_666 15_665 124.42(2)
Si1 Gd Si2 . 12_655 81.12(7)
Si1 Gd Si2 15_665 12_655 79.33(7)
Si1 Gd Si2 15_666 12_655 129.87(7)
Si3 Gd Si2 5 12_655 104.01(5)
Si3 Gd Si2 13_665 12_655 81.50(4)
Re1 Gd Si2 15_666 12_655 95.05(3)
Re1 Gd Si2 15_665 12_655 46.377(11)
Si1 Gd Si2 . 3_655 81.12(7)
Si1 Gd Si2 15_665 3_655 129.87(7)
Si1 Gd Si2 15_666 3_655 79.33(7)
Si3 Gd Si2 5 3_655 81.50(4)
Si3 Gd Si2 13_665 3_655 104.01(5)
Re1 Gd Si2 15_666 3_655 46.377(11)
Re1 Gd Si2 15_665 3_655 95.05(3)
Si2 Gd Si2 12_655 3_655 52.16(4)
Si1 Gd Si2 . 10 94.12(8)
Si1 Gd Si2 15_665 10 49.23(7)
Si1 Gd Si2 15_666 10 99.13(6)
Si3 Gd Si2 5 10 102.67(6)
Si3 Gd Si2 13_665 10 80.58(5)
Re1 Gd Si2 15_666 10 135.25(3)
Re1 Gd Si2 15_665 10 86.902(11)
Si2 Gd Si2 12_655 10 128.074(8)
Si2 Gd Si2 3_655 10 175.18(3)
Si1 Gd Si2 . . 94.12(8)
Si1 Gd Si2 15_665 . 99.13(6)
Si1 Gd Si2 15_666 . 49.23(7)
Si3 Gd Si2 5 . 80.58(5)
Si3 Gd Si2 13_665 . 102.67(6)
Re1 Gd Si2 15_666 . 86.902(11)
Re1 Gd Si2 15_665 . 135.25(3)
Si2 Gd Si2 12_655 . 175.18(3)
Si2 Gd Si2 3_655 . 128.075(8)
Si2 Gd Si2 10 . 51.18(2)
Si1 Gd Re2 . 9_565 46.77(6)
Si1 Gd Re2 15_665 9_565 46.16(6)
Si1 Gd Re2 15_666 9_565 95.63(6)
Si3 Gd Re2 5 9_565 149.01(2)
Si3 Gd Re2 13_665 9_565 118.95(7)
Re1 Gd Re2 15_666 9_565 141.358(16)
Re1 Gd Re2 15_665 9_565 92.088(9)
Si2 Gd Re2 12_655 9_565 103.62(3)
Si2 Gd Re2 3_655 9_565 127.27(3)
Si2 Gd Re2 10 9_565 48.14(5)
Si2 Gd Re2 . 9_565 72.31(3)
Si1 Re1 Si1 11 . 163.76(10)
Si1 Re1 Si2 11 3_655 62.95(8)
Si1 Re1 Si2 . 3_655 104.06(9)
Si1 Re1 Si2 11 12_655 62.95(8)
Si1 Re1 Si2 . 12_655 104.06(9)
Si2 Re1 Si2 3_655 12_655 68.11(4)
Si1 Re1 Si3 11 . 96.85(6)
Si1 Re1 Si3 . . 96.56(7)
Si2 Re1 Si3 3_655 . 107.81(8)
Si2 Re1 Si3 12_655 . 159.37(6)
Si1 Re1 Si3 11 9 96.85(6)
Si1 Re1 Si3 . 9 96.56(7)
Si2 Re1 Si3 3_655 9 159.37(6)
Si2 Re1 Si3 12_655 9 107.81(8)
Si3 Re1 Si3 . 9 68.46(18)
Si1 Re1 Re1 11 3 143.30(8)
Si1 Re1 Re1 . 3 52.94(8)
Si2 Re1 Re1 3_655 3 141.12(5)
Si2 Re1 Re1 12_655 3 141.12(5)
Si3 Re1 Re1 . 3 54.22(4)
Si3 Re1 Re1 9 3 54.22(4)
Si1 Re1 Re1 11 11 53.30(8)
Si1 Re1 Re1 . 11 142.94(8)
Si2 Re1 Re1 3_655 11 106.47(5)
Si2 Re1 Re1 12_655 11 106.47(5)
Si3 Re1 Re1 . 11 54.22(4)
Si3 Re1 Re1 9 11 54.22(4)
Re1 Re1 Re1 3 11 90.0
Si1 Re1 Gd 11 15_666 116.473(18)
Si1 Re1 Gd . 15_666 62.214(12)
Si2 Re1 Gd 3_655 15_666 67.22(4)
Si2 Re1 Gd 12_655 15_666 127.12(2)
Si3 Re1 Gd . 15_666 63.95(8)
Si3 Re1 Gd 9 15_666 123.79(8)
Re1 Re1 Gd 3 15_666 73.988(16)
Re1 Re1 Gd 11 15_666 112.077(11)
Si1 Re1 Gd 11 15_665 116.473(18)
Si1 Re1 Gd . 15_665 62.214(12)
Si2 Re1 Gd 3_655 15_665 127.12(2)
Si2 Re1 Gd 12_655 15_665 67.22(4)
Si3 Re1 Gd . 15_665 123.79(8)
Si3 Re1 Gd 9 15_665 63.95(8)
Re1 Re1 Gd 3 15_665 73.988(16)
Re1 Re1 Gd 11 15_665 112.077(11)
Gd Re1 Gd 15_666 15_665 124.42(2)
Si1 Re1 Gd 11 . 110.57(8)
Si1 Re1 Gd . . 53.19(8)
Si2 Re1 Gd 3_655 . 60.75(5)
Si2 Re1 Gd 12_655 . 60.75(5)
Si3 Re1 Gd . . 136.39(6)
Si3 Re1 Gd 9 . 136.39(6)
Re1 Re1 Gd 3 . 106.13(2)
Re1 Re1 Gd 11 . 163.87(2)
Gd Re1 Gd 15_666 . 73.474(15)
Gd Re1 Gd 15_665 . 73.474(15)
Si1 Re2 Si1 15_666 7_455 111.66(9)
Si1 Re2 Si1 15_666 9_565 120.57(15)
Si1 Re2 Si1 7_455 9_565 97.03(13)
Si1 Re2 Si1 15_666 . 97.03(13)
Si1 Re2 Si1 7_455 . 120.57(15)
Si1 Re2 Si1 9_565 . 111.66(9)
Si1 Re2 Si2 15_666 2_565 119.72(8)
Si1 Re2 Si2 7_455 2_565 60.28(8)
Si1 Re2 Si2 9_565 2_565 119.72(8)
Si1 Re2 Si2 . 2_565 60.28(8)
Si1 Re2 Si2 15_666 . 60.28(8)
Si1 Re2 Si2 7_455 . 119.72(8)
Si1 Re2 Si2 9_565 . 60.28(8)
Si1 Re2 Si2 . . 119.72(8)
Si2 Re2 Si2 2_565 . 180.0
Si1 Re2 Re2 15_666 9_566 55.83(4)
Si1 Re2 Re2 7_455 9_566 55.83(4)
Si1 Re2 Re2 9_565 9_566 124.17(4)
Si1 Re2 Re2 . 9_566 124.17(4)
Si2 Re2 Re2 2_565 9_566 90.0
Si2 Re2 Re2 . 9_566 90.0
Si1 Re2 Re2 15_666 9_565 124.17(4)
Si1 Re2 Re2 7_455 9_565 124.17(4)
Si1 Re2 Re2 9_565 9_565 55.83(4)
Si1 Re2 Re2 . 9_565 55.83(4)
Si2 Re2 Re2 2_565 9_565 90.0
Si2 Re2 Re2 . 9_565 90.0
Re2 Re2 Re2 9_566 9_565 180.0
Si1 Re2 Gd 15_666 9_565 168.29(6)
Si1 Re2 Gd 7_455 9_565 59.57(4)
Si1 Re2 Gd 9_565 9_565 56.71(8)
Si1 Re2 Gd . 9_565 94.36(7)
Si2 Re2 Gd 2_565 9_565 64.270(10)
Si2 Re2 Gd . 9_565 115.730(10)
Re2 Re2 Gd 9_566 9_565 114.889(4)
Re2 Re2 Gd 9_565 9_565 65.111(4)
Si1 Re2 Gd 15_666 7_455 94.36(7)
Si1 Re2 Gd 7_455 7_455 56.71(8)
Si1 Re2 Gd 9_565 7_455 59.57(4)
Si1 Re2 Gd . 7_455 168.30(6)
Si2 Re2 Gd 2_565 7_455 115.730(10)
Si2 Re2 Gd . 7_455 64.270(10)
Re2 Re2 Gd 9_566 7_455 65.111(4)
Re2 Re2 Gd 9_565 7_455 114.889(4)
Gd Re2 Gd 9_565 7_455 74.405(16)
Si1 Re2 Gd 15_666 15_666 56.71(8)
Si1 Re2 Gd 7_455 15_666 94.36(7)
Si1 Re2 Gd 9_565 15_666 168.29(6)
Si1 Re2 Gd . 15_666 59.57(4)
Si2 Re2 Gd 2_565 15_666 64.270(10)
Si2 Re2 Gd . 15_666 115.730(10)
Re2 Re2 Gd 9_566 15_666 65.111(4)
Re2 Re2 Gd 9_565 15_666 114.889(4)
Gd Re2 Gd 9_565 15_666 128.540(19)
Gd Re2 Gd 7_455 15_666 130.223(8)
Si1 Re2 Gd 15_666 . 59.57(4)
Si1 Re2 Gd 7_455 . 168.30(6)
Si1 Re2 Gd 9_565 . 94.36(7)
Si1 Re2 Gd . . 56.71(8)
Si2 Re2 Gd 2_565 . 115.731(10)
Si2 Re2 Gd . . 64.269(10)
Re2 Re2 Gd 9_566 . 114.888(4)
Re2 Re2 Gd 9_565 . 65.112(4)
Gd Re2 Gd 9_565 . 130.223(8)
Gd Re2 Gd 7_455 . 128.540(19)
Gd Re2 Gd 15_666 . 74.406(16)
Re1 Si1 Re2 3 . 122.21(11)
Re1 Si1 Re2 3 9_565 122.21(11)
Re2 Si1 Re2 . 9_565 68.34(9)
Re1 Si1 Re1 3 . 73.76(10)
Re2 Si1 Re1 . . 139.17(9)
Re2 Si1 Re1 9_565 . 139.17(9)
Re1 Si1 Si2 3 9_565 58.84(9)
Re2 Si1 Si2 . 9_565 99.03(11)
Re2 Si1 Si2 9_565 9_565 63.42(8)
Re1 Si1 Si2 . 9_565 119.61(12)
Re1 Si1 Si2 3 2_565 58.84(9)
Re2 Si1 Si2 . 2_565 63.42(8)
Re2 Si1 Si2 9_565 2_565 99.03(11)
Re1 Si1 Si2 . 2_565 119.61(12)
Si2 Si1 Si2 9_565 2_565 65.09(9)
Re1 Si1 Gd 3 . 156.27(14)
Re2 Si1 Gd . . 76.51(9)
Re2 Si1 Gd 9_565 . 76.51(9)
Re1 Si1 Gd . . 82.50(10)
Si2 Si1 Gd 9_565 . 137.86(11)
Si2 Si1 Gd 2_565 . 137.86(11)
Re1 Si1 Gd 3 15_665 84.88(7)
Re2 Si1 Gd . 15_665 141.66(11)
Re2 Si1 Gd 9_565 15_665 74.27(2)
Re1 Si1 Gd . 15_665 69.99(6)
Si2 Si1 Gd 9_565 15_665 70.63(3)
Si2 Si1 Gd 2_565 15_665 132.78(12)
Gd Si1 Gd . 15_665 87.06(7)
Re1 Si1 Gd 3 15_666 84.88(7)
Re2 Si1 Gd . 15_666 74.27(2)
Re2 Si1 Gd 9_565 15_666 141.66(11)
Re1 Si1 Gd . 15_666 69.99(6)
Si2 Si1 Gd 9_565 15_666 132.78(12)
Si2 Si1 Gd 2_565 15_666 70.63(3)
Gd Si1 Gd . 15_666 87.06(7)
Gd Si1 Gd 15_665 15_666 139.97(12)
Re1 Si2 Re1 5 11_565 131.08(12)
Re1 Si2 Si1 5 9_565 170.53(14)
Re1 Si2 Si1 11_565 9_565 58.21(7)
Re1 Si2 Si1 5 15_666 58.21(7)
Re1 Si2 Si1 11_565 15_666 170.53(14)
Si1 Si2 Si1 9_565 15_666 112.58(18)
Re1 Si2 Re2 5 . 114.46(6)
Re1 Si2 Re2 11_565 . 114.46(6)
Si1 Si2 Re2 9_565 . 56.29(9)
Si1 Si2 Re2 15_666 . 56.29(9)
Re1 Si2 Si2 5 10_556 55.947(19)
Re1 Si2 Si2 11_565 10_556 124.054(19)
Si1 Si2 Si2 9_565 10_556 122.55(5)
Si1 Si2 Si2 15_666 10_556 57.45(5)
Re2 Si2 Si2 . 10_556 90.0
Re1 Si2 Si2 5 10 124.054(19)
Re1 Si2 Si2 11_565 10 55.947(19)
Si1 Si2 Si2 9_565 10 57.45(5)
Si1 Si2 Si2 15_666 10 122.55(5)
Re2 Si2 Si2 . 10 90.0
Si2 Si2 Si2 10_556 10 180.0
Re1 Si2 Gd 5 5 76.01(6)
Re1 Si2 Gd 11_565 5 66.41(5)
Si1 Si2 Gd 9_565 5 112.27(8)
Si1 Si2 Gd 15_666 5 118.78(6)
Re2 Si2 Gd . 5 140.83(3)
Si2 Si2 Gd 10_556 5 63.919(19)
Si2 Si2 Gd 10 5 116.083(19)
Re1 Si2 Gd 5 11_565 66.41(5)
Re1 Si2 Gd 11_565 11_565 76.01(6)
Si1 Si2 Gd 9_565 11_565 118.78(6)
Si1 Si2 Gd 15_666 11_565 112.27(8)
Re2 Si2 Gd . 11_565 140.83(3)
Si2 Si2 Gd 10_556 11_565 116.083(19)
Si2 Si2 Gd 10 11_565 63.919(19)
Gd Si2 Gd 5 11_565 78.35(7)
Re1 Si2 Gd 5 . 79.226(13)
Re1 Si2 Gd 11_565 . 120.171(7)
Si1 Si2 Gd 9_565 . 94.29(9)
Si1 Si2 Gd 15_666 . 60.14(5)
Re2 Si2 Gd . . 67.59(5)
Si2 Si2 Gd 10_556 . 115.588(10)
Si2 Si2 Gd 10 . 64.411(10)
Gd Si2 Gd 5 . 148.88(7)
Gd Si2 Gd 11_565 . 74.63(2)
Re1 Si2 Gd 5 7_455 120.171(7)
Re1 Si2 Gd 11_565 7_455 79.226(13)
Si1 Si2 Gd 9_565 7_455 60.14(5)
Si1 Si2 Gd 15_666 7_455 94.29(9)
Re2 Si2 Gd . 7_455 67.59(5)
Si2 Si2 Gd 10_556 7_455 64.411(10)
Si2 Si2 Gd 10 7_455 115.588(10)
Gd Si2 Gd 5 7_455 74.63(2)
Gd Si2 Gd 11_565 7_455 148.88(7)
Gd Si2 Gd . 7_455 135.19(9)
Re1 Si3 Re1 . 9 111.54(18)
Re1 Si3 Re1 . 11 71.55(9)
Re1 Si3 Re1 9 11 71.55(9)
Re1 Si3 Re1 . 3 71.55(9)
Re1 Si3 Re1 9 3 71.55(9)
Re1 Si3 Re1 11 3 111.54(18)
Re1 Si3 Si3 . 9_556 124.23(9)
Re1 Si3 Si3 9 9_556 124.23(9)
Re1 Si3 Si3 11 9_556 124.23(9)
Re1 Si3 Si3 3 9_556 124.23(9)
Re1 Si3 Gd . 15_666 67.712(11)
Re1 Si3 Gd 9 15_666 151.41(5)
Re1 Si3 Gd 11 15_666 129.93(3)
Re1 Si3 Gd 3 15_666 81.779(12)
Si3 Si3 Gd 9_556 15_666 63.68(8)
Re1 Si3 Gd . 5_545 81.779(12)
Re1 Si3 Gd 9 5_545 129.93(3)
Re1 Si3 Gd 11 5_545 67.712(11)
Re1 Si3 Gd 3 5_545 151.41(5)
Si3 Si3 Gd 9_556 5_545 63.68(8)
Gd Si3 Gd 15_666 5_545 78.66(6)
Re1 Si3 Gd . 7_445 151.41(5)
Re1 Si3 Gd 9 7_445 67.712(11)
Re1 Si3 Gd 11 7_445 81.779(12)
Re1 Si3 Gd 3 7_445 129.93(3)
Si3 Si3 Gd 9_556 7_445 63.68(8)
Gd Si3 Gd 15_666 7_445 127.36(16)
Gd Si3 Gd 5_545 7_445 78.66(6)
Re1 Si3 Gd . 13_566 129.93(3)
Re1 Si3 Gd 9 13_566 81.779(12)
Re1 Si3 Gd 11 13_566 151.41(5)
Re1 Si3 Gd 3 13_566 67.712(11)
Si3 Si3 Gd 9_556 13_566 63.68(8)
Gd Si3 Gd 15_666 13_566 78.66(6)
Gd Si3 Gd 5_545 13_566 127.36(16)
Gd Si3 Gd 7_445 13_566 78.66(6)

loop_
_geom_bond_atom_site_label_1
_geom_bond_atom_site_label_2
_geom_bond_site_symmetry_2
_geom_bond_distance
Gd Si1 . 2.841(4)
Gd Si1 15_665 2.9604(12)
Gd Si1 15_666 2.9604(12)
Gd Si3 5 3.053(2)
Gd Si3 13_665 3.053(2)
Gd Re1 15_666 3.1442(3)
Gd Re1 15_665 3.1442(3)
Gd Si2 12_655 3.163(2)
Gd Si2 3_655 3.163(2)
Gd Si2 10 3.2202(11)
Gd Si2 . 3.2202(11)
Gd Re2 9_565 3.3047(5)
Re1 Si1 11 2.467(4)
Re1 Si1 . 2.479(3)
Re1 Si2 3_655 2.4838(12)
Re1 Si2 12_655 2.4838(12)
Re1 Si3 . 2.539(3)
Re1 Si3 9 2.539(3)
Re1 Re1 3 2.9683(6)
Re1 Re1 11 2.9684(6)
Re1 Gd 15_666 3.1442(3)
Re1 Gd 15_665 3.1442(3)
Re2 Si1 15_666 2.476(3)
Re2 Si1 7_455 2.476(3)
Re2 Si1 9_565 2.476(3)
Re2 Si1 . 2.476(3)
Re2 Si2 2_565 2.662(3)
Re2 Si2 . 2.662(3)
Re2 Re2 9_566 2.78163(5)
Re2 Re2 9_565 2.78163(6)
Re2 Gd 9_565 3.3047(5)
Re2 Gd 7_455 3.3047(5)
Re2 Gd 15_666 3.3047(5)
Si1 Re1 3 2.467(4)
Si1 Re2 9_565 2.476(3)
Si1 Si2 9_565 2.585(3)
Si1 Si2 2_565 2.585(3)
Si1 Gd 15_665 2.9604(12)
Si1 Gd 15_666 2.9604(12)
Si2 Re1 5 2.4837(12)
Si2 Re1 11_565 2.4837(12)
Si2 Si1 9_565 2.585(3)
Si2 Si1 15_666 2.585(3)
Si2 Si2 10_556 2.78163(5)
Si2 Si2 10 2.78163(6)
Si2 Gd 5 3.163(2)
Si2 Gd 11_565 3.163(2)
Si2 Gd 7_455 3.2202(11)
Si3 Re1 9 2.539(3)
Si3 Re1 11 2.539(3)
Si3 Re1 3 2.539(3)
Si3 Si3 9_556 2.707(9)
Si3 Gd 15_666 3.053(2)
Si3 Gd 5_545 3.053(2)
Si3 Gd 7_445 3.053(2)
Si3 Gd 13_566 3.053(2)
